data_7018572
loop_
_publ_author_name
'Queen, Wendy L.'
'Bloch, Eric D.'
'Brown, Craig M.'
'Hudson, Matthew R.'
'Mason, Jarad A.'
'Murray, Leslie J.'
'Ramirez-Cuesta, Anibal Javier'
'Peterson, Vanessa K.'
'Long, Jeffrey R.'

_publ_section_title
;
 Hydrogen adsorption in the metal-organic frameworks Fe(2)(dobdc) and
 Fe(2)(O(2))(dobdc).
;
_journal_issue 14
_journal_name_full 'Dalton transactions (Cambridge, England : 2003)'
_journal_page_first 4180
_journal_page_last 4187
_journal_paper_doi 10.1039/c2dt12138g
_journal_volume 41
_journal_year 2012
_chemical_formula_sum 'C4 H D0.53 Fe O4.05'
_chemical_formula_weight 170.81
_chemical_name_systematic ' ?'
_space_group_IT_number 148
_symmetry_cell_setting trigonal
_symmetry_space_group_name_Hall '-R 3'
_symmetry_space_group_name_H-M 'R -3 :H'
_cell_angle_alpha 90.0
_cell_angle_beta 90.0
_cell_angle_gamma 120.0
_cell_formula_units_Z 18
_cell_length_a 25.9689(15)
_cell_length_b 25.9689
_cell_length_c 6.8209(9)
_cell_volume 3983.6(6)
_pd_block_id 2011-04-19T17:06|OXIDIZED_phase1|||
_pd_phase_name 'from /data/people/craigy/MgMOF/BT1/1108/MOF74.xtl'
_cod_data_source_file c2dt12138g.txt
_cod_data_source_block OXIDIZED_phase_1
_cod_depositor_comments
;
The following automatic conversions were performed:

'_geom_bond_publ_flag' value 'N' changed to 'n' according to
/home/saulius/struct/CIF-dictionaries/cif_core.dic dictionary named
'cif_core.dic' version 2.4.1 from 2010-06-29 (40
times).

'_geom_angle_publ_flag' value 'N' changed to 'n' according
to /home/saulius/struct/CIF-dictionaries/cif_core.dic dictionary
named 'cif_core.dic' version 2.4.1 from 2010-06-29 (27 times).

Automatic conversion script
Id: cif_fix_values 1715 2011-07-08 13:25:40Z adriana 
;
_cod_original_sg_symbol_H-M 'R -3'
_cod_database_code 7018572

loop_
_symmetry_equiv_pos_site_id
_symmetry_equiv_pos_as_xyz
1 +x,+y,+z
2 -y,x-y,+z
3 y-x,-x,+z
-1 -x,-y,-z
-2 +y,y-x,-z
-3 x-y,+x,-z
101 +x+1/3,+y+2/3,+z+2/3
102 -y+1/3,x-y+2/3,+z+2/3
103 y-x+1/3,-x+2/3,+z+2/3
-101 -x+2/3,-y+1/3,-z+1/3
-102 +y+2/3,y-x+1/3,-z+1/3
-103 x-y+2/3,+x+1/3,-z+1/3
201 +x+2/3,+y+1/3,+z+1/3
202 -y+2/3,x-y+1/3,+z+1/3
203 y-x+2/3,-x+1/3,+z+1/3
-201 -x+1/3,-y+2/3,-z+2/3
-202 +y+1/3,y-x+2/3,-z+2/3
-203 x-y+1/3,+x+2/3,-z+2/3

loop_
_atom_site_aniso_label
_atom_site_aniso_U_11
_atom_site_aniso_U_12
_atom_site_aniso_U_13
_atom_site_aniso_U_22
_atom_site_aniso_U_23
_atom_site_aniso_U_33
O1b 0.26(16) 0.13(14) 0.40(17) 0.32(17) 0.21(23) 0.80(32)

loop_
_atom_site_type_symbol
_atom_site_label
_atom_site_fract_x
_atom_site_fract_y
_atom_site_fract_z
_atom_site_occupancy
_atom_site_thermal_displace_type
_atom_site_U_iso_or_equiv
_atom_site_symmetry_multiplicity
Fe Fe 0.3801(5) 0.3468(6) 0.1382(15) 1.0 Uiso 0.022(4) 18
O O1 0.3273(8) 0.2982(8) 0.3592(33) 1.0 Uiso 0.048(9) 18
O O2 0.3078(10) 0.2233(11) 0.6082(27) 1.0 Uiso 0.040(7) 18
O O3 0.3510(8) 0.2706(5) 0.0014(30) 1.0 Uiso 0.032(7) 18
C C1 0.3158(12) 0.2469(8) 0.4104(25) 1.0 Uiso 0.046(7) 18
C C2 0.3365(11) 0.2120(9) 0.2843(27) 1.0 Uiso 0.053(9) 18
C C3 0.3477(9) 0.2243(8) 0.0771(29) 1.0 Uiso 0.017(5) 18
C C4 0.3576(9) 0.1790(9) -0.0157(28) 1.0 Uiso 0.029(6) 18
H H 0.3684(16) 0.1893(18) -0.198(5) 1.0 Uiso 0.026(12) 18
O O1a 0.5290(14) 0.6129(20) 0.725(5) 0.53(6) Uiso 0.027(20) 18
O O1b 0.519(4) 0.635(5) 0.927(11) 0.53(6) Uani 0.46397 18
D D1 0.5412(26) 0.6660(28) 0.686(9) 0.53(8) Uiso 0.054(30) 18

loop_
_atom_type_symbol
_atom_type_number_in_cell
Fe 18.0
O 72.968
C 72.0
H 18.0
D 9.464

loop_
_geom_angle_atom_site_label_1
_geom_angle_atom_site_label_2
_geom_angle_atom_site_label_3
_geom_angle
_geom_angle_site_symmetry_1
_geom_angle_site_symmetry_3
_geom_angle_publ_flag
O1 Fe O1 84.1(4) 1_555 103_554 n
O1 Fe O3 85.7(12) 1_555 1_555 n
O1 Fe O3 80.1(8) 1_555 202_555 n
O1 Fe O3 81.8(8) 103_554 1_555 n
O1 Fe O3 95.8(8) 103_554 202_555 n
O3 Fe O3 165.8(12) 1_555 202_555 n
Fe O1 Fe 93.8(6) 1_555 202_555 n
Fe O1 C1 127.0(21) 1_555 1_555 n
Fe O1 C1 138.1(18) 202_555 1_555 n
Fe O3 Fe 94.0(8) 1_555 103_554 n
Fe O3 C3 124.7(18) 1_555 1_555 n
Fe O3 C3 134.9(16) 103_554 1_555 n
O1 C1 O2 127.8(20) 1_555 1_555 n
O1 C1 C2 120.2(20) 1_555 1_555 n
O2 C1 C2 106.8(16) 1_555 1_555 n
C1 C2 C3 120.7(19) 1_555 1_555 n
C1 C2 C4 108.8(16) 1_555 -201_555 n
C3 C2 C4 119.6(18) 1_555 -201_555 n
O3 C3 C2 121.1(23) 1_555 1_555 n
O3 C3 C4 128.9(20) 1_555 1_555 n
C2 C3 C4 109.9(14) 1_555 1_555 n
C2 C4 C3 122.2(16) -201_555 1_555 n
C2 C4 H 119.0(20) -201_555 1_555 n
C3 C4 H 111.1(22) 1_555 1_555 n
O1b O1a D1 78(5) 1_555 1_555 n
O1a O1b D1 44.1(28) 1_555 1_555 n
O1a D1 O1b 58.3(27) 1_555 1_555 n

loop_
_geom_bond_atom_site_label_1
_geom_bond_atom_site_label_2
_geom_bond_distance
_geom_bond_site_symmetry_2
_geom_bond_publ_flag
Fe O1 2.004(14) 1_555 n
Fe O1 2.032(24) 103_554 n
Fe O2 2.208(30) 202_554 n
Fe O3 1.965(14) 1_555 n
Fe O3 2.066(21) 202_555 n
Fe O1a 2.251(26) -1_666 n
Fe O1b 2.46(9) -1_666 n
Fe D1 2.53(5) -1_666 n
O1 Fe 2.004(14) 1_555 n
O1 Fe 2.032(24) 202_555 n
O1 C1 1.258(6) 1_555 n
O2 Fe 2.208(30) 103_555 n
O2 C1 1.454(6) 1_555 n
O2 H 2.02(5) -201_444 n
O3 Fe 1.965(14) 1_555 n
O3 Fe 2.066(21) 103_554 n
O3 C3 1.272(6) 1_555 n
C1 O1 1.258(6) 1_555 n
C1 O2 1.454(6) 1_555 n
C1 C2 1.530(14) 1_555 n
C2 C1 1.530(14) 1_555 n
C2 C3 1.446(6) 1_555 n
C2 C4 1.369(6) -201_444 n
C3 O3 1.272(6) 1_555 n
C3 C2 1.446(6) 1_555 n
C3 C4 1.468(6) 1_555 n
C4 C2 1.369(6) -201_444 n
C4 C3 1.468(6) 1_555 n
C4 H 1.27(4) 1_555 n
H O2 2.02(5) -201_444 n
H C4 1.27(4) 1_555 n
O1a Fe 2.251(26) -1_666 n
O1a O1b 1.563(17) 1_555 n
O1a D1 1.28(6) 1_555 n
O1b Fe 2.46(9) -1_666 n
O1b O1a 1.563(17) 1_555 n
O1b D1 1.79(8) 1_555 n
D1 Fe 2.53(5) -1_666 n
D1 O1a 1.28(6) 1_555 n
D1 O1b 1.79(8) 1_555 n
